data_4132612
loop_
_publ_author_name
'Otake, Ken-Ichi'
'Cui, Yuexing'
'Buru, Cassandra T.'
'Li, Zhanyong'
'Hupp, Joseph T.'
'Farha, Omar K.'

_publ_section_title
;
 Single-Atom-Based Vanadium Oxide Catalysts Supported on Metal-Organic
 Frameworks: Selective Alcohol Oxidation and Structure-Activity
 Relationship.
;
_journal_issue 28
_journal_name_full 'Journal of the American Chemical Society'
_journal_page_first 8652
_journal_page_last 8656
_journal_paper_doi 10.1021/jacs.8b05107
_journal_volume 140
_journal_year 2018
_chemical_formula_moiety '(C88 H44 O32 Zr6) (C5 H8)1.2 V1.1 O1.7'
_chemical_formula_sum 'C94 H53.6 O33.7 V1.1 Zr6'
_chemical_formula_weight 2325.52
_space_group_crystal_system hexagonal
_space_group_IT_number 191
_space_group_name_Hall '-P 6 2'
_space_group_name_H-M_alt 'P 6/m m m'
_atom_sites_solution_hydrogens geom
_audit_creation_method SHELXL-2017/1
_audit_update_record
;
2018-02-24 deposited with the CCDC.
2018-03-01 downloaded from the CCDC.
;
_cell_angle_alpha 90
_cell_angle_beta 90
_cell_angle_gamma 120
_cell_formula_units_Z 3
_cell_length_a 39.554(3)
_cell_length_b 39.554(3)
_cell_length_c 16.4300(15)
_cell_measurement_reflns_used 6014
_cell_measurement_temperature 100(2)
_cell_measurement_theta_max 21.57
_cell_measurement_theta_min 2.38
_cell_volume 22261(3)
_computing_cell_refinement 'Bruker SAINT'
_computing_data_collection 'Bruker APEX2'
_computing_data_reduction 'Bruker SAINT'
_computing_publication_material 'Yadokari-XG (Wakita, Nemoto et al., 2009)'
_computing_structure_refinement 'SHELXL-2017/1 (Sheldrick, 2017)'
_computing_structure_solution 'SHELXT 2014/5 (Sheldrick, 2014)'
_diffrn_ambient_temperature 100(2)
_diffrn_measured_fraction_theta_full 1.000
_diffrn_measured_fraction_theta_max 1.000
_diffrn_measurement_device_type 'Bruker APEX-II CCD'
_diffrn_measurement_method '\f and \w scans'
_diffrn_radiation_type MoK\a
_diffrn_radiation_wavelength 0.71073
_diffrn_reflns_av_R_equivalents 0.1234
_diffrn_reflns_av_unetI/netI 0.0675
_diffrn_reflns_Laue_measured_fraction_full 1.000
_diffrn_reflns_Laue_measured_fraction_max 1.000
_diffrn_reflns_limit_h_max 43
_diffrn_reflns_limit_h_min -38
_diffrn_reflns_limit_k_max 44
_diffrn_reflns_limit_k_min -34
_diffrn_reflns_limit_l_max 10
_diffrn_reflns_limit_l_min -18
_diffrn_reflns_number 68928
_diffrn_reflns_point_group_measured_fraction_full 1.000
_diffrn_reflns_point_group_measured_fraction_max 1.000
_diffrn_reflns_theta_full 23.772
_diffrn_reflns_theta_max 23.772
_diffrn_reflns_theta_min 0.594
_diffrn_source 'MoK\a I\mS microfocus source with MX Optics'
_exptl_absorpt_coefficient_mu 0.262
_exptl_absorpt_correction_T_max 1.0000
_exptl_absorpt_correction_T_min 0.8536
_exptl_absorpt_correction_type multi-scan
_exptl_absorpt_process_details '(SADABS-2014/5; Krause et al., 2015)'
_exptl_crystal_colour 'dark yellow'
_exptl_crystal_density_diffrn 0.520
_exptl_crystal_density_method 'not measured'
_exptl_crystal_description 'hexagonal prism'
_exptl_crystal_F_000 3458
_exptl_crystal_size_max 0.05
_exptl_crystal_size_mid 0.03
_exptl_crystal_size_min 0.03
_refine_diff_density_max 1.236
_refine_diff_density_min -1.239
_refine_diff_density_rms 0.096
_refine_ls_extinction_method none
_refine_ls_goodness_of_fit_ref 1.098
_refine_ls_hydrogen_treatment constr
_refine_ls_matrix_type full
_refine_ls_number_parameters 206
_refine_ls_number_reflns 6369
_refine_ls_number_restraints 85
_refine_ls_restrained_S_all 1.095
_refine_ls_R_factor_all 0.0963
_refine_ls_R_factor_gt 0.0727
_refine_ls_shift/su_max 0.001
_refine_ls_shift/su_mean 0.000
_refine_ls_structure_factor_coef Fsqd
_refine_ls_weighting_details 'w=1/[\s^2^(Fo^2^)+(0.1452P)^2^+19.5709P] where P=(Fo^2^+2Fc^2^)/3'
_refine_ls_weighting_scheme calc
_refine_ls_wR_factor_gt 0.2307
_refine_ls_wR_factor_ref 0.2487
_reflns_Friedel_coverage 0.000
_reflns_number_gt 4310
_reflns_number_total 6369
_reflns_threshold_expression 'I > 2\s(I)'
_cod_data_source_file ja8b05107_si_002.cif
_cod_data_source_block NU-1000-V
_cod_original_cell_volume 22262(4)
_cod_original_formula_sum 'C94 H53.60 O33.70 V1.10 Zr6'
_cod_database_code 4132612
_shelx_shelxl_version_number 2017/1
_shelx_space_group_comment
;
The symmetry employed for this shelxl refinement is uniquely defined
by the following loop, which should always be used as a source of
symmetry information in preference to the above space-group names.
They are only intended as comments.
;

loop_
_space_group_symop_operation_xyz
'x, y, z'
'-x, -y, z'
'-y, x-y, z'
'-x+y, -x, z'
'x-y, x, z'
'y, -x+y, z'
'x-y, -y, -z'
'-x, -x+y, -z'
'y, x, -z'
'-y, -x, -z'
'x, x-y, -z'
'-x+y, y, -z'
'-x, -y, -z'
'x, y, -z'
'y, -x+y, -z'
'x-y, x, -z'
'-x+y, -x, -z'
'-y, x-y, -z'
'-x+y, y, z'
'x, x-y, z'
'-y, -x, z'
'y, x, z'
'-x, -x+y, z'
'x-y, -y, z'

loop_
_atom_site_label
_atom_site_type_symbol
_atom_site_fract_x
_atom_site_fract_y
_atom_site_fract_z
_atom_site_U_iso_or_equiv
_atom_site_adp_type
_atom_site_occupancy
_atom_site_site_symmetry_order
_atom_site_calc_flag
_atom_site_refinement_flags_posn
_atom_site_refinement_flags_adp
_atom_site_refinement_flags_occupancy
_atom_site_disorder_assembly
_atom_site_disorder_group
C1 C 0.39887(17) 0.90616(17) 0.3664(4) 0.0490(16) Uani 1 1 d . . . . .
C2 C 0.36615(19) 0.87511(18) 0.3167(4) 0.0602(19) Uani 1 1 d . . . . .
C3 C 0.34710(18) 0.88484(19) 0.2586(4) 0.0624(19) Uani 1 1 d . . . . .
H1 H 0.353619 0.911229 0.251037 0.075 Uiso 1 1 calc R U . . .
C4 C 0.3182(2) 0.8552(2) 0.2115(4) 0.076(2) Uani 1 1 d . . . . .
H2 H 0.305087 0.861729 0.171513 0.091 Uiso 1 1 calc R U . . .
C5 C 0.3081(2) 0.81653(19) 0.2215(4) 0.069(2) Uani 1 1 d . . . . .
C6 C 0.3278(2) 0.8066(2) 0.2800(4) 0.085(3) Uani 1 1 d . . . . .
H3 H 0.321614 0.780220 0.286897 0.102 Uiso 1 1 calc R U . . .
C7 C 0.3567(2) 0.83625(19) 0.3276(4) 0.069(2) Uani 1 1 d . . . . .
H4 H 0.369956 0.830001 0.367685 0.082 Uiso 1 1 calc R U . . .
C8 C 0.24610(19) 0.75390(19) 0.2123(6) 0.088(4) Uani 1 2 d S T P . .
H5 H 0.245663 0.754337 0.270120 0.105 Uiso 1 2 calc R U P . .
C9 C 0.2769(2) 0.7841(2) 0.1709(4) 0.072(2) Uani 1 1 d . . . . .
C10 C 0.27666(19) 0.78502(19) 0.0868(4) 0.066(2) Uani 1 1 d . . . . .
C11 C 0.3093(2) 0.81514(19) 0.0407(4) 0.085(3) Uani 1 1 d . . . . .
H6 H 0.330964 0.835213 0.069010 0.102 Uiso 1 1 calc R U . . .
C12 C 0.24545(17) 0.75455(17) 0.0429(5) 0.069(3) Uani 1 2 d S T P . .
C13 C 0.6218(8) 1.000000 0.678(2) 0.058(7) Uani 0.3 2 d DS TU P A 1
C14 C 0.6101(7) 1.000000 0.7554(18) 0.053(6) Uani 0.3 2 d DS TU P A 1
H7 H 0.632482 1.023002 0.780658 0.063 Uiso 0.15 1 calc R U P A 1
H8 H 0.609480 0.976998 0.780657 0.063 Uiso 0.15 1 calc R U P A 1
C15 C 0.5776(8) 1.000000 0.7876(17) 0.057(7) Uani 0.3 2 d DS TU P A 1
O1 O 0.40828(12) 0.94141(13) 0.3494(3) 0.0638(13) Uani 1 1 d . . . . .
O2 O 0.41422(10) 0.89537(10) 0.4191(2) 0.0371(9) Uani 1 1 d . . . . .
O3 O 0.52878(18) 0.96499(18) 0.500000 0.075(2) Uani 1 2 d S T P A 1
O4 O 0.48254(8) 0.96507(16) 0.6072(4) 0.074(2) Uani 1 2 d S T P A .
O5 O 0.60005(18) 1.000000 0.5988(6) 0.107(3) Uani 1 2 d S T P . .
O6 O 0.5438(2) 1.000000 0.7382(4) 0.079(2) Uani 1 2 d DS T P . .
Zr1 Zr 0.46390(2) 0.92780(3) 0.500000 0.0267(3) Uani 1 4 d S T P . .
Zr2 Zr 0.54476(2) 1.000000 0.60804(4) 0.0334(3) Uani 1 2 d S T P A .
C16 C 0.5707(15) 1.000000 0.892(3) 0.20(2) Uani 0.3 2 d DS TU P A 1
H9 H 0.546370 1.000000 0.902884 0.307 Uiso 0.3 2 calc R U P A 1
H10 H 0.569297 0.976641 0.916089 0.307 Uiso 0.15 1 calc R U P A 1
H11 H 0.592656 1.023359 0.916089 0.307 Uiso 0.15 1 calc R U P A 1
C17 C 0.6569(10) 1.000000 0.654(3) 0.123(14) Uani 0.3 2 d DS TU P A 1
H12 H 0.658409 1.000000 0.594624 0.184 Uiso 0.3 2 calc R U P A 1
H13 H 0.679774 1.023359 0.675691 0.184 Uiso 0.15 1 calc R U P A 1
H14 H 0.656415 0.976641 0.675690 0.184 Uiso 0.15 1 calc R U P A 1
V1 V 0.5156(5) 1.0312(9) 0.769(2) 0.201(12) Uani 0.14 2 d S TU P A 2
O9 O 0.5467(8) 1.0933(15) 0.810(3) 0.079(15) Uiso 0.14 2 d S . P A 2
O10 O 0.500000 1.000000 0.8724(16) 0.17(3) Uiso 0.28 4 d DS . P A 2
V2 V 0.5452(8) 1.0299(7) 0.8188(15) 0.069(7) Uani 0.05 1 d . U P A -1
V3 V 0.546200 1.000000 0.829000 0.063(16) Uiso 0.015 1 d S . P A -2

loop_
_atom_site_aniso_label
_atom_site_aniso_U_11
_atom_site_aniso_U_22
_atom_site_aniso_U_33
_atom_site_aniso_U_23
_atom_site_aniso_U_13
_atom_site_aniso_U_12
C1 0.042(4) 0.031(4) 0.046(4) 0.002(3) -0.011(3) -0.003(3)
C2 0.057(4) 0.045(4) 0.039(3) 0.006(3) -0.015(3) -0.004(3)
C3 0.053(4) 0.047(4) 0.054(4) 0.007(3) -0.026(3) 0.001(3)
C4 0.067(5) 0.076(5) 0.053(4) 0.013(4) -0.016(4) 0.012(4)
C5 0.065(5) 0.049(4) 0.038(4) 0.012(3) -0.012(3) -0.014(4)
C6 0.086(6) 0.048(4) 0.066(5) 0.010(4) -0.025(4) -0.007(4)
C7 0.057(4) 0.047(4) 0.063(4) 0.010(3) -0.019(3) -0.002(3)
C8 0.072(5) 0.072(5) 0.048(6) 0.014(3) -0.014(3) -0.016(6)
C9 0.052(4) 0.059(4) 0.047(4) 0.008(3) -0.009(3) -0.018(4)
C10 0.053(4) 0.050(4) 0.045(4) 0.002(3) -0.008(3) -0.014(3)
C11 0.071(5) 0.053(4) 0.053(4) 0.003(3) -0.004(3) -0.028(4)
C12 0.051(4) 0.051(4) 0.047(5) -0.002(3) 0.002(3) -0.018(5)
C13 0.051(11) 0.050(13) 0.074(13) 0.000 -0.014(11) 0.025(6)
C14 0.052(10) 0.031(11) 0.068(12) 0.000 -0.036(10) 0.015(5)
C15 0.070(12) 0.030(11) 0.057(13) 0.000 -0.040(11) 0.015(6)
O1 0.057(3) 0.050(3) 0.060(3) 0.006(2) -0.027(2) 0.008(2)
O2 0.039(2) 0.026(2) 0.032(2) 0.0018(15) -0.0020(17) 0.0057(17)
O3 0.064(4) 0.068(4) 0.013(3) 0.000 0.000 -0.026(3)
O4 0.069(4) 0.026(3) 0.112(6) -0.027(3) -0.0137(17) 0.0129(17)
O5 0.057(3) 0.075(5) 0.194(10) 0.000 -0.010(5) 0.038(3)
O6 0.125(5) 0.044(4) 0.040(4) 0.000 -0.017(3) 0.0222(19)
Zr1 0.0353(5) 0.0214(6) 0.0188(5) 0.000 0.000 0.0107(3)
Zr2 0.0414(4) 0.0253(4) 0.0282(5) 0.000 -0.0065(3) 0.0127(2)
C16 0.21(3) 0.21(3) 0.19(3) 0.000 -0.004(18) 0.103(13)
C17 0.107(17) 0.14(2) 0.14(2) 0.000 -0.008(15) 0.068(10)
V1 0.185(15) 0.229(18) 0.203(19) -0.036(14) -0.018(7) 0.114(9)
V2 0.085(14) 0.064(13) 0.056(12) 0.006(10) -0.001(11) 0.036(11)

loop_
_atom_type_symbol
_atom_type_description
_atom_type_scat_dispersion_real
_atom_type_scat_dispersion_imag
_atom_type_scat_source
C C 0.0033 0.0016 'International Tables Vol C Tables 4.2.6.8 and 6.1.1.4'
H H 0.0000 0.0000 'International Tables Vol C Tables 4.2.6.8 and 6.1.1.4'
O O 0.0106 0.0060 'International Tables Vol C Tables 4.2.6.8 and 6.1.1.4'
V V 0.3005 0.5294 'International Tables Vol C Tables 4.2.6.8 and 6.1.1.4'
Zr Zr -2.9673 0.5597 'International Tables Vol C Tables 4.2.6.8 and 6.1.1.4'

loop_
_geom_angle_atom_site_label_1
_geom_angle_atom_site_label_2
_geom_angle_atom_site_label_3
_geom_angle
_geom_angle_site_symmetry_1
_geom_angle_site_symmetry_3
O2 C1 O1 126.7(5) . .
O2 C1 C2 117.7(5) . .
O1 C1 C2 115.7(5) . .
C3 C2 C7 120.6(6) . .
C3 C2 C1 120.9(6) . .
C7 C2 C1 118.4(6) . .
C2 C3 C4 118.7(6) . .
C2 C3 H1 120.6 . .
C4 C3 H1 120.6 . .
C5 C4 C3 121.7(7) . .
C5 C4 H2 119.1 . .
C3 C4 H2 119.1 . .
C4 C5 C6 119.7(6) . .
C4 C5 C9 122.4(6) . .
C6 C5 C9 118.0(7) . .
C7 C6 C5 118.6(7) . .
C7 C6 H3 120.7 . .
C5 C6 H3 120.7 . .
C6 C7 C2 120.7(6) . .
C6 C7 H4 119.7 . .
C2 C7 H4 119.7 . .
C9 C8 C9 121.2(9) . 21_665
C9 C8 H5 119.4 . .
C9 C8 H5 119.4 21_665 .
C10 C9 C8 119.9(6) . .
C10 C9 C5 122.8(6) . .
C8 C9 C5 117.1(6) . .
C9 C10 C12 120.1(6) . .
C9 C10 C11 121.8(6) . .
C12 C10 C11 118.0(6) . .
C11 C11 C10 121.4(4) 14 .
C11 C11 H6 119.3 14 .
C10 C11 H6 119.3 . .
C12 C12 C10 120.6(4) 14 21_665
C12 C12 C10 120.6(4) 14 .
C10 C12 C10 118.8(8) 21_665 .
C14 C13 C17 126(3) . .
C14 C13 O5 126(3) . .
C17 C13 O5 107(3) . .
C13 C14 C15 133(3) . .
C13 C14 H7 104.1 . .
C15 C14 H7 104.1 . .
C13 C14 H8 104.1 . .
C15 C14 H8 104.1 . .
H7 C14 H8 105.5 . .
C14 C15 O6 126(2) . .
C14 C15 C16 121(3) . .
O6 C15 C16 112(3) . .
C14 C15 V2 151.3(10) . .
O6 C15 V2 52.6(11) . .
C16 C15 V2 69(2) . .
C1 O1 Zr2 134.3(4) . 13_676
C1 O2 Zr1 132.1(3) . .
Zr2 O3 Zr2 111.8(3) 14_556 .
Zr2 O3 Zr1 107.2(2) 14_556 .
Zr2 O3 Zr1 107.2(2) . .
Zr2 O4 Zr2 111.9(2) 2_675 .
Zr2 O4 Zr1 109.5(2) 2_675 .
Zr2 O4 Zr1 109.5(2) . .
C13 O5 Zr2 119.4(13) . .
C15 O6 V2 82.4(14) . .
V3 O6 V1 79.1(10) . .
V3 O6 V1 79.1(10) . 2_675
C15 O6 V1 125.5(13) . 2_675
V2 O6 V1 82.1(13) . 2_675
V1 O6 V1 61.2(15) . 2_675
V3 O6 Zr2 175.4(5) . .
C15 O6 Zr2 120.3(13) . .
V2 O6 Zr2 139.3(8) . .
V1 O6 Zr2 104.8(10) . .
V1 O6 Zr2 104.8(10) 2_675 .
O4 Zr1 O4 108.2(4) 14_556 .
O4 Zr1 O2 78.76(17) 14_556 .
O4 Zr1 O2 142.44(10) . .
O4 Zr1 O2 78.76(17) 14_556 19
O4 Zr1 O2 142.45(10) . 19
O2 Zr1 O2 74.8(2) . 19
O4 Zr1 O2 142.45(10) 14_556 12_556
O4 Zr1 O2 78.76(17) . 12_556
O2 Zr1 O2 118.74(19) . 12_556
O2 Zr1 O2 75.15(18) 19 12_556
O4 Zr1 O2 142.45(10) 14_556 14_556
O4 Zr1 O2 78.76(17) . 14_556
O2 Zr1 O2 75.16(18) . 14_556
O2 Zr1 O2 118.74(19) 19 14_556
O2 Zr1 O2 74.8(2) 12_556 14_556
O4 Zr1 O3 70.42(14) 14_556 19
O4 Zr1 O3 70.42(14) . 19
O2 Zr1 O3 78.03(19) . 19
O2 Zr1 O3 142.12(9) 19 19
O2 Zr1 O3 142.12(9) 12_556 19
O2 Zr1 O3 78.03(19) 14_556 19
O4 Zr1 O3 70.42(14) 14_556 .
O4 Zr1 O3 70.42(14) . .
O2 Zr1 O3 142.12(9) . .
O2 Zr1 O3 78.03(19) 19 .
O2 Zr1 O3 78.03(19) 12_556 .
O2 Zr1 O3 142.12(9) 14_556 .
O3 Zr1 O3 110.4(4) 19 .
O4 Zr1 Zr2 89.78(16) 14_556 2_675
O4 Zr1 Zr2 34.90(9) . 2_675
O2 Zr1 Zr2 111.10(10) . 2_675
O2 Zr1 Zr2 166.02(10) 19 2_675
O2 Zr1 Zr2 110.83(9) 12_556 2_675
O2 Zr1 Zr2 75.24(9) 14_556 2_675
O3 Zr1 Zr2 35.54(10) 19 2_675
O3 Zr1 Zr2 90.67(18) . 2_675
O4 Zr1 Zr2 34.90(9) 14_556 14_556
O4 Zr1 Zr2 89.78(16) . 14_556
O2 Zr1 Zr2 110.83(9) . 14_556
O2 Zr1 Zr2 75.24(9) 19 14_556
O2 Zr1 Zr2 111.10(10) 12_556 14_556
O2 Zr1 Zr2 166.02(10) 14_556 14_556
O3 Zr1 Zr2 90.67(18) 19 14_556
O3 Zr1 Zr2 35.53(10) . 14_556
Zr2 Zr1 Zr2 90.78(3) 2_675 14_556
O4 Zr1 Zr2 34.90(9) 14_556 13_676
O4 Zr1 Zr2 89.78(16) . 13_676
O2 Zr1 Zr2 75.24(9) . 13_676
O2 Zr1 Zr2 110.83(9) 19 13_676
O2 Zr1 Zr2 166.02(10) 12_556 13_676
O2 Zr1 Zr2 111.10(10) 14_556 13_676
O3 Zr1 Zr2 35.54(10) 19 13_676
O3 Zr1 Zr2 90.67(18) . 13_676
Zr2 Zr1 Zr2 60.53(3) 2_675 13_676
Zr2 Zr1 Zr2 60.36(3) 14_556 13_676
O4 Zr1 Zr2 89.78(16) 14_556 .
O4 Zr1 Zr2 34.90(9) . .
O2 Zr1 Zr2 166.02(10) . .
O2 Zr1 Zr2 111.10(10) 19 .
O2 Zr1 Zr2 75.24(9) 12_556 .
O2 Zr1 Zr2 110.83(9) 14_556 .
O3 Zr1 Zr2 90.67(18) 19 .
O3 Zr1 Zr2 35.53(10) . .
Zr2 Zr1 Zr2 60.37(3) 2_675 .
Zr2 Zr1 Zr2 60.53(3) 14_556 .
Zr2 Zr1 Zr2 90.78(3) 13_676 .
O4 Zr2 O4 68.1(3) . 2_675
O4 Zr2 O6 89.5(3) . .
O4 Zr2 O6 89.5(3) 2_675 .
O4 Zr2 O3 72.8(2) . .
O4 Zr2 O3 109.4(3) 2_675 .
O6 Zr2 O3 145.96(14) . .
O4 Zr2 O3 109.4(3) . 7_676
O4 Zr2 O3 72.8(2) 2_675 7_676
O6 Zr2 O3 145.95(14) . 7_676
O3 Zr2 O3 68.1(3) . 7_676
O4 Zr2 O5 145.70(13) . .
O4 Zr2 O5 145.70(13) 2_675 .
O6 Zr2 O5 95.0(3) . .
O3 Zr2 O5 85.1(3) . .
O3 Zr2 O5 85.1(3) 7_676 .
O4 Zr2 O1 139.73(19) . 13_676
O4 Zr2 O1 76.02(19) 2_675 13_676
O6 Zr2 O1 72.13(14) . 13_676
O3 Zr2 O1 138.76(18) . 13_676
O3 Zr2 O1 75.4(2) 7_676 13_676
O5 Zr2 O1 73.15(16) . 13_676
O4 Zr2 O1 76.02(19) . 12_556
O4 Zr2 O1 139.73(19) 2_675 12_556
O6 Zr2 O1 72.13(14) . 12_556
O3 Zr2 O1 75.4(2) . 12_556
O3 Zr2 O1 138.77(18) 7_676 12_556
O5 Zr2 O1 73.15(16) . 12_556
O1 Zr2 O1 127.6(2) 13_676 12_556
O4 Zr2 V1 52.4(5) . 2_675
O4 Zr2 V1 75.3(4) 2_675 2_675
O6 Zr2 V1 37.2(5) . 2_675
O3 Zr2 V1 119.3(6) . 2_675
O3 Zr2 V1 147.7(4) 7_676 2_675
O5 Zr2 V1 125.5(4) . 2_675
O1 Zr2 V1 101.8(6) 13_676 2_675
O1 Zr2 V1 68.5(5) 12_556 2_675
O4 Zr2 V1 75.3(4) . .
O4 Zr2 V1 52.4(5) 2_675 .
O6 Zr2 V1 37.2(5) . .
O5 Zr2 V1 125.5(4) . .
O1 Zr2 V1 68.5(5) 13_676 .
O1 Zr2 V1 101.8(6) 12_556 .
V1 Zr2 V1 37.1(11) 2_675 .
O4 Zr2 Zr1 88.49(16) . 13_676
O4 Zr2 Zr1 35.63(17) 2_675 13_676
O6 Zr2 Zr1 119.68(13) . 13_676
O3 Zr2 Zr1 89.41(19) . 13_676
O3 Zr2 Zr1 37.22(17) 7_676 13_676
O5 Zr2 Zr1 117.81(17) . 13_676
O1 Zr2 Zr1 71.60(11) 13_676 13_676
O1 Zr2 Zr1 160.82(11) 12_556 13_676
O4 Zr2 Zr1 35.63(17) . .
O4 Zr2 Zr1 88.48(16) 2_675 .
O6 Zr2 Zr1 119.68(13) . .
O3 Zr2 Zr1 37.22(17) . .
O3 Zr2 Zr1 89.41(19) 7_676 .
O5 Zr2 Zr1 117.81(17) . .
O1 Zr2 Zr1 160.82(11) 13_676 .
O1 Zr2 Zr1 71.61(11) 12_556 .
V1 Zr2 Zr1 84.7(5) 2_675 .
V1 Zr2 Zr1 110.8(4) . .
Zr1 Zr2 Zr1 89.22(3) 13_676 .
C15 C16 V2 65(2) . .
C15 C16 H9 109.5 . .
V2 C16 H9 53.0 . .
C15 C16 H10 109.5 . .
V2 C16 H10 151.8 . .
H9 C16 H10 109.5 . .
C15 C16 H11 109.5 . .
V2 C16 H11 97.9 . .
H9 C16 H11 109.5 . .
H10 C16 H11 109.5 . .
C13 C17 H12 109.5 . .
C13 C17 H13 109.5 . .
H12 C17 H13 109.5 . .
C13 C17 H14 109.5 . .
H12 C17 H14 109.5 . .
H13 C17 H14 109.5 . .
O10 V1 O6 86.2(11) . .
O6 V1 O6 111.4(14) . 2_675
O10 V1 V1 57.9(10) . 2_675
O6 V1 V1 59.4(8) . 2_675
O6 V1 V1 59.4(8) 2_675 2_675
O10 V1 O9 104(2) . .
O6 V1 O9 123.9(7) . .
O6 V1 O9 123.9(7) 2_675 .
V1 V1 O9 162.2(16) 2_675 .
O10 V1 V3 53.1(7) . .
O6 V1 V3 39.0(4) . .
O6 V1 V3 121.0(14) 2_675 .
V1 V1 V3 62.8(7) 2_675 .
O9 V1 V3 107.9(12) . .
O10 V1 Zr2 119.8(11) . .
O6 V1 Zr2 38.0(6) . .
O6 V1 Zr2 94.8(11) 2_675 .
V1 V1 Zr2 71.4(5) 2_675 .
O9 V1 Zr2 122.9(15) . .
V3 V1 Zr2 77.0(5) . .
O6 V1 Zr2 94.8(11) . 2_675
O6 V1 Zr2 38.0(6) 2_675 2_675
Zr2 V1 Zr2 63.7(6) . 2_675
V3 O10 V1 72.1(7) . .
V3 O10 V1 72.1(7) . 2_675
V1 O10 V1 64.3(19) . 2_675
O6 V2 C15 45.0(9) . .
O6 V2 C16 85.5(14) . .
C15 V2 C16 46.0(12) . .
O6 V3 O10 107.7(7) . .
O6 V3 V1 61.9(8) . .
O10 V3 V1 54.9(9) . .

loop_
_geom_bond_atom_site_label_1
_geom_bond_atom_site_label_2
_geom_bond_distance
_geom_bond_site_symmetry_2
C1 O2 1.248(7) .
C1 O1 1.282(7) .
C1 C2 1.504(8) .
C2 C3 1.384(8) .
C2 C7 1.400(9) .
C3 C4 1.392(8) .
C3 H1 0.9500 .
C4 C5 1.385(9) .
C4 H2 0.9500 .
C5 C6 1.412(10) .
C5 C9 1.509(8) .
C6 C7 1.396(9) .
C6 H3 0.9500 .
C7 H4 0.9500 .
C8 C9 1.386(8) .
C8 C9 1.386(8) 21_665
C8 H5 0.9500 .
C9 C10 1.383(8) .
C10 C12 1.417(7) .
C10 C11 1.456(9) .
C11 C11 1.337(13) 14
C11 H6 0.9500 .
C12 C12 1.411(17) 14
C13 C14 1.35(4) .
C13 C17 1.44(4) .
C13 O5 1.57(3) .
C14 C15 1.39(4) .
C14 H7 0.9900 .
C14 H8 0.9900 .
C15 O6 1.56(3) .
C15 C16 1.74(5) .
C15 V2 2.19(4) .
O1 Zr2 2.237(4) 13_676
O2 Zr1 2.180(4) .
O3 Zr2 2.143(4) 14_556
O3 Zr2 2.143(4) .
O3 Zr1 2.230(6) .
O4 Zr2 2.137(3) 2_675
O4 Zr2 2.137(3) .
O4 Zr1 2.176(6) .
O5 Zr2 2.192(7) .
O6 V3 1.495(6) .
O6 V2 1.76(3) .
O6 V1 2.098(18) .
O6 V1 2.098(18) 2_675
O6 Zr2 2.138(6) .
Zr1 Zr2 3.5216(9) 2_675
Zr1 Zr2 3.5216(9) 14_556
Zr1 Zr2 3.5216(9) 13_676
Zr1 Zr2 3.5217(8) .
Zr2 V1 3.36(3) 2_675
Zr2 V1 3.36(3) .
C16 V2 2.25(6) .
C16 H9 0.9800 .
C16 H10 0.9800 .
C16 H11 0.9800 .
C17 H12 0.9800 .
C17 H13 0.9800 .
C17 H14 0.9800 .
V1 O10 2.01(4) .
V1 V1 2.14(6) 2_675
V1 O9 2.24(6) .
V1 V3 2.34(2) .
O10 V3 1.961(9) .

loop_
_geom_torsion_atom_site_label_1
_geom_torsion_atom_site_label_2
_geom_torsion_atom_site_label_3
_geom_torsion_atom_site_label_4
_geom_torsion
_geom_torsion_site_symmetry_1
_geom_torsion_site_symmetry_4
O2 C1 C2 C3 178.4(6) . .
O1 C1 C2 C3 -2.1(10) . .
O2 C1 C2 C7 -4.8(10) . .
O1 C1 C2 C7 174.8(6) . .
C7 C2 C3 C4 0.3(11) . .
C1 C2 C3 C4 177.1(7) . .
C2 C3 C4 C5 0.1(11) . .
C3 C4 C5 C6 -0.9(12) . .
C3 C4 C5 C9 -180.0(7) . .
C4 C5 C6 C7 1.2(12) . .
C9 C5 C6 C7 -179.7(7) . .
C5 C6 C7 C2 -0.8(12) . .
C3 C2 C7 C6 0.1(11) . .
C1 C2 C7 C6 -176.8(7) . .
C9 C8 C9 C10 4.0(19) 21_665 .
C9 C8 C9 C5 179.4(8) 21_665 .
C4 C5 C9 C10 52.2(12) . .
C6 C5 C9 C10 -127.0(9) . .
C4 C5 C9 C8 -123.0(10) . .
C6 C5 C9 C8 57.9(12) . .
C8 C9 C10 C12 -1.8(14) . .
C5 C9 C10 C12 -176.8(9) . .
C8 C9 C10 C11 -177.0(10) . .
C5 C9 C10 C11 7.9(13) . .
C9 C10 C11 C11 178.0(6) . 14
C12 C10 C11 C11 2.6(10) . 14
C9 C10 C12 C12 -178.0(6) . 14
C11 C10 C12 C12 -2.6(10) . 14
C9 C10 C12 C10 -0.4(17) . 21_665
C11 C10 C12 C10 175.0(6) . 21_665
C17 C13 C14 C15 180.00(2) . .
O5 C13 C14 C15 0.00(3) . .
C13 C14 C15 O6 0.00(2) . .
C13 C14 C15 C16 180.00(3) . .
C13 C14 C15 V2 -77(4) . .
O2 C1 O1 Zr2 4.3(11) . 13_676
C2 C1 O1 Zr2 -175.2(4) . 13_676
O1 C1 O2 Zr1 -4.0(10) . .
C2 C1 O2 Zr1 175.4(4) . .
C14 C13 O5 Zr2 0.000(17) . .
C17 C13 O5 Zr2 180.000(13) . .
C14 C15 O6 V2 -144.0(9) . .
C16 C15 O6 V2 36.0(9) . .
C14 C15 O6 Zr2 0.000(14) . .
C16 C15 O6 Zr2 180.000(9) . .
V2 C15 O6 Zr2 144.0(9) . .
C14 C15 C16 V2 149.9(9) . .
O6 C15 C16 V2 -30.1(9) . .
Zr2 O6 V2 C15 -128.8(14) . .
C15 O6 V2 C16 -24.9(13) . .
Zr2 O6 V2 C16 -153.8(12) . .
V1 O6 V3 O10 31.2(8) . .
V1 O6 V3 O10 -31.2(7) 2_675 .
V1 O6 V3 V1 -62.4(15) 2_675 .
